data_7063980
loop_
_publ_author_name
'Pattanayak, Satyajit'
'Sarkar, Tuhin'
'Maity, Ribhu'
'Das, Priyanka'
'Brandao, Paula'
'Maity, Tithi'
'Sarkar, Keka'
'Samanta, Bidhan Chandra'

_publ_section_title
;
 Biophysical characterization of centrosymmetric doubly bridged Cu(ii)
 complexes: comparative DNA/BSA binding and potential applications
;
_journal_issue 38
_journal_name_full 'New Journal of Chemistry'
_journal_page_first 16849
_journal_page_last 16862
_journal_paper_doi 10.1039/D5NJ01809A
_journal_volume 49
_journal_year 2025
_chemical_formula_sum 'C28 H24 Cl4 Cu2 N4 O2'
_chemical_formula_weight 717.39
_space_group_crystal_system monoclinic
_space_group_IT_number 14
_space_group_name_Hall '-P 2ybc'
_space_group_name_H-M_alt 'P 1 21/c 1'
_atom_sites_solution_hydrogens geom
_audit_creation_method SHELXL-2018/3
_audit_update_record
;
2024-12-18 deposited with the CCDC.	2025-08-29 downloaded from the CCDC.
;
_cell_angle_alpha 90
_cell_angle_beta 95.9965(18)
_cell_angle_gamma 90
_cell_formula_units_Z 2
_cell_length_a 9.9841(6)
_cell_length_b 9.0147(5)
_cell_length_c 16.5122(10)
_cell_measurement_reflns_used 808
_cell_measurement_temperature 273(2)
_cell_measurement_theta_max 25.00
_cell_measurement_theta_min 2.90
_cell_volume 1478.03(15)
_computing_structure_refinement 'SHELXL-2018/3 (Sheldrick, 2018)'
_diffrn_ambient_temperature 273(2)
_diffrn_measured_fraction_theta_full 0.990
_diffrn_measured_fraction_theta_max 0.991
_diffrn_measurement_device_type 'Bruker D8 Venture PHOTON 100 CMOS'
_diffrn_measurement_method 'omega and phi scans'
_diffrn_radiation_type MoK\a
_diffrn_radiation_wavelength 0.71073
_diffrn_reflns_av_R_equivalents 0.0353
_diffrn_reflns_av_unetI/netI 0.0255
_diffrn_reflns_Laue_measured_fraction_full 0.990
_diffrn_reflns_Laue_measured_fraction_max 0.991
_diffrn_reflns_limit_h_max 13
_diffrn_reflns_limit_h_min -13
_diffrn_reflns_limit_k_max 12
_diffrn_reflns_limit_k_min -12
_diffrn_reflns_limit_l_max 22
_diffrn_reflns_limit_l_min -22
_diffrn_reflns_number 18071
_diffrn_reflns_point_group_measured_fraction_full 0.990
_diffrn_reflns_point_group_measured_fraction_max 0.991
_diffrn_reflns_theta_full 25.242
_diffrn_reflns_theta_max 28.365
_diffrn_reflns_theta_min 3.052
_diffrn_source 'fine-focus sealed tube'
_exptl_absorpt_coefficient_mu 1.834
_exptl_absorpt_correction_T_max 0.7457
_exptl_absorpt_correction_T_min 0.5461
_exptl_absorpt_correction_type multi-scan
_exptl_crystal_density_diffrn 1.612
_exptl_crystal_description Block
_exptl_crystal_F_000 724
_exptl_crystal_size_max 0.200
_exptl_crystal_size_mid 0.160
_exptl_crystal_size_min 0.040
_refine_diff_density_max 0.381
_refine_diff_density_min -0.389
_refine_diff_density_rms 0.050
_refine_ls_extinction_method none
_refine_ls_goodness_of_fit_ref 1.032
_refine_ls_hydrogen_treatment constr
_refine_ls_matrix_type full
_refine_ls_number_parameters 181
_refine_ls_number_reflns 3658
_refine_ls_number_restraints 0
_refine_ls_restrained_S_all 1.032
_refine_ls_R_factor_all 0.0266
_refine_ls_R_factor_gt 0.0244
_refine_ls_shift/su_max 0.000
_refine_ls_shift/su_mean 0.000
_refine_ls_structure_factor_coef Fsqd
_refine_ls_weighting_details 'w=1/[\s^2^(Fo^2^)+(0.0337P)^2^+0.5901P] where P=(Fo^2^+2Fc^2^)/3'
_refine_ls_weighting_scheme calc
_refine_ls_wR_factor_gt 0.0679
_refine_ls_wR_factor_ref 0.0699
_reflns_Friedel_coverage 0.000
_reflns_number_gt 3405
_reflns_number_total 3658
_reflns_threshold_expression 'I > 2\s(I)'
_cod_data_source_file d5nj01809a2.cif
_cod_data_source_block f
_cod_depositor_comments 'Adding full bibliography for 7063979--7063980.cif.'
_cod_original_sg_symbol_H-M 'P 21/c'
_cod_database_code 7063980
_shelx_shelxl_version_number 2018/3
_shelx_space_group_comment
;
The symmetry employed for this shelxl refinement is uniquely defined
by the following loop, which should always be used as a source of
symmetry information in preference to the above space-group names.
They are only intended as comments.
;
_shelx_estimated_absorpt_t_min 0.711
_shelx_estimated_absorpt_t_max 0.930

loop_
_space_group_symop_operation_xyz
'x, y, z'
'-x, y+1/2, -z+1/2'
'-x, -y, -z'
'x, -y-1/2, z-1/2'

loop_
_atom_site_label
_atom_site_type_symbol
_atom_site_fract_x
_atom_site_fract_y
_atom_site_fract_z
_atom_site_U_iso_or_equiv
_atom_site_adp_type
_atom_site_occupancy
_atom_site_site_symmetry_order
_atom_site_calc_flag
_atom_site_refinement_flags_posn
_atom_site_refinement_flags_adp
_atom_site_refinement_flags_occupancy
_atom_site_disorder_assembly
_atom_site_disorder_group
Cu1 Cu 0.40649(2) 0.07872(2) 0.05595(2) 0.03024(7) Uani 1 1 d . . . . .
Cl1 Cl 0.29314(5) -0.11291(5) 0.11338(3) 0.04948(11) Uani 1 1 d . . . . .
Cl2 Cl 1.06337(5) 0.08380(8) 0.29923(4) 0.07131(18) Uani 1 1 d . . . . .
O1 O 0.60245(10) 0.01296(13) 0.05182(6) 0.0351(2) Uani 1 1 d . . . . .
N1 N 0.45412(13) 0.17929(14) 0.16025(7) 0.0342(3) Uani 1 1 d . . . . .
N2 N 0.34519(13) 0.28193(14) 0.01035(8) 0.0346(3) Uani 1 1 d . . . . .
C1 C 0.70699(14) 0.03384(16) 0.10645(8) 0.0306(3) Uani 1 1 d . . . . .
C2 C 0.83482(16) -0.02180(19) 0.09435(10) 0.0405(3) Uani 1 1 d . . . . .
H2 H 0.846335 -0.070476 0.045902 0.049 Uiso 1 1 calc R U . . .
C3 C 0.94358(16) -0.0062(2) 0.15234(11) 0.0448(4) Uani 1 1 d . . . . .
H3 H 1.026778 -0.046035 0.143596 0.054 Uiso 1 1 calc R U . . .
C4 C 0.92787(17) 0.0694(2) 0.22379(11) 0.0436(4) Uani 1 1 d . . . . .
C5 C 0.80697(17) 0.13113(19) 0.23704(10) 0.0399(3) Uani 1 1 d . . . . .
H5 H 0.799394 0.184929 0.284401 0.048 Uiso 1 1 calc R U . . .
C6 C 0.69360(15) 0.11358(16) 0.17921(9) 0.0321(3) Uani 1 1 d . . . . .
C7 C 0.57110(16) 0.18368(17) 0.20001(9) 0.0352(3) Uani 1 1 d . . . . .
H7 H 0.578415 0.238407 0.248010 0.042 Uiso 1 1 calc R U . . .
C8 C 0.34494(18) 0.2605(2) 0.19491(10) 0.0473(4) Uani 1 1 d . . . . .
H8A H 0.380209 0.352940 0.218490 0.057 Uiso 1 1 calc R U . . .
H8B H 0.312689 0.201826 0.238123 0.057 Uiso 1 1 calc R U . . .
C9 C 0.22769(17) 0.2939(2) 0.13069(11) 0.0437(4) Uani 1 1 d . . . . .
H9A H 0.181325 0.202027 0.115306 0.052 Uiso 1 1 calc R U . . .
H9B H 0.164411 0.358489 0.154289 0.052 Uiso 1 1 calc R U . . .
C10 C 0.27027(16) 0.36611(17) 0.05586(10) 0.0391(3) Uani 1 1 d . . . . .
C11 C 0.2374(2) 0.5112(2) 0.03293(13) 0.0564(5) Uani 1 1 d . . . . .
H11 H 0.185690 0.569190 0.064324 0.068 Uiso 1 1 calc R U . . .
C12 C 0.2824(3) 0.5680(2) -0.03680(16) 0.0682(7) Uani 1 1 d . . . . .
H12 H 0.261520 0.665063 -0.052576 0.082 Uiso 1 1 calc R U . . .
C13 C 0.3578(2) 0.4816(2) -0.08277(13) 0.0579(5) Uani 1 1 d . . . . .
H13 H 0.387974 0.518548 -0.130233 0.069 Uiso 1 1 calc R U . . .
C14 C 0.38854(18) 0.33805(19) -0.05741(10) 0.0434(4) Uani 1 1 d . . . . .
H14 H 0.440542 0.279097 -0.088164 0.052 Uiso 1 1 calc R U . . .

loop_
_atom_site_aniso_label
_atom_site_aniso_U_11
_atom_site_aniso_U_22
_atom_site_aniso_U_33
_atom_site_aniso_U_23
_atom_site_aniso_U_13
_atom_site_aniso_U_12
Cu1 0.03546(11) 0.03045(11) 0.02531(10) -0.00243(6) 0.00554(7) 0.00531(6)
Cl1 0.0580(3) 0.0390(2) 0.0543(3) 0.00958(17) 0.0196(2) -0.00296(17)
Cl2 0.0430(3) 0.1095(5) 0.0575(3) -0.0096(3) -0.0131(2) -0.0053(3)
O1 0.0327(5) 0.0439(6) 0.0288(5) -0.0095(4) 0.0026(4) 0.0058(4)
N1 0.0408(6) 0.0344(6) 0.0281(6) -0.0026(5) 0.0079(5) 0.0063(5)
N2 0.0392(6) 0.0294(6) 0.0349(6) 0.0013(5) 0.0022(5) 0.0011(5)
C1 0.0339(7) 0.0289(6) 0.0292(6) -0.0004(5) 0.0041(5) -0.0002(5)
C2 0.0355(7) 0.0442(8) 0.0421(8) -0.0088(7) 0.0056(6) 0.0022(6)
C3 0.0323(7) 0.0499(9) 0.0520(10) -0.0034(8) 0.0031(7) 0.0022(7)
C4 0.0364(8) 0.0519(10) 0.0408(9) 0.0009(7) -0.0041(6) -0.0060(7)
C5 0.0435(8) 0.0443(8) 0.0314(7) -0.0034(6) 0.0010(6) -0.0044(7)
C6 0.0371(7) 0.0313(6) 0.0280(6) 0.0005(5) 0.0034(5) 0.0000(5)
C7 0.0456(8) 0.0352(7) 0.0254(6) -0.0038(5) 0.0062(5) 0.0019(6)
C8 0.0504(9) 0.0571(10) 0.0360(8) -0.0088(7) 0.0124(7) 0.0155(8)
C9 0.0423(8) 0.0426(8) 0.0480(9) -0.0063(7) 0.0129(7) 0.0112(7)
C10 0.0404(8) 0.0312(7) 0.0444(8) -0.0042(6) -0.0015(6) 0.0052(6)
C11 0.0699(12) 0.0338(8) 0.0631(12) -0.0045(8) -0.0049(10) 0.0145(8)
C12 0.0961(18) 0.0317(9) 0.0716(15) 0.0107(9) -0.0151(13) 0.0020(9)
C13 0.0773(14) 0.0431(10) 0.0505(10) 0.0150(8) -0.0063(9) -0.0132(9)
C14 0.0508(9) 0.0411(8) 0.0375(8) 0.0060(6) 0.0005(7) -0.0063(7)

loop_
_atom_type_symbol
_atom_type_description
_atom_type_scat_dispersion_real
_atom_type_scat_dispersion_imag
_atom_type_scat_source
C C 0.0033 0.0016 'International Tables Vol C Tables 4.2.6.8 and 6.1.1.4'
H H 0.0000 0.0000 'International Tables Vol C Tables 4.2.6.8 and 6.1.1.4'
N N 0.0061 0.0033 'International Tables Vol C Tables 4.2.6.8 and 6.1.1.4'
O O 0.0106 0.0060 'International Tables Vol C Tables 4.2.6.8 and 6.1.1.4'
Cl Cl 0.1484 0.1585 'International Tables Vol C Tables 4.2.6.8 and 6.1.1.4'
Cu Cu 0.3201 1.2651 'International Tables Vol C Tables 4.2.6.8 and 6.1.1.4'

loop_
_geom_angle_atom_site_label_1
_geom_angle_atom_site_label_2
_geom_angle_atom_site_label_3
_geom_angle
_geom_angle_site_symmetry_1
_geom_angle_site_symmetry_3
_geom_angle_publ_flag
O1 Cu1 N1 168.15(5) 3_655 . ?
O1 Cu1 N2 93.44(5) 3_655 . ?
N1 Cu1 N2 86.85(5) . . ?
O1 Cu1 O1 78.51(4) 3_655 . ?
N1 Cu1 O1 91.04(5) . . ?
N2 Cu1 O1 119.68(5) . . ?
O1 Cu1 Cl1 94.55(4) 3_655 . ?
N1 Cu1 Cl1 93.96(4) . . ?
N2 Cu1 Cl1 132.50(4) . . ?
O1 Cu1 Cl1 107.80(4) . . ?
C1 O1 Cu1 129.78(9) . 3_655 ?
C1 O1 Cu1 128.67(9) . . ?
Cu1 O1 Cu1 101.49(4) 3_655 . ?
C7 N1 C8 117.19(13) . . ?
C7 N1 Cu1 126.14(10) . . ?
C8 N1 Cu1 116.65(10) . . ?
C14 N2 C10 119.95(14) . . ?
C14 N2 Cu1 122.27(12) . . ?
C10 N2 Cu1 117.40(11) . . ?
O1 C1 C2 121.15(13) . . ?
O1 C1 C6 120.89(13) . . ?
C2 C1 C6 117.96(13) . . ?
C3 C2 C1 121.76(15) . . ?
C3 C2 H2 119.1 . . ?
C1 C2 H2 119.1 . . ?
C2 C3 C4 119.40(16) . . ?
C2 C3 H3 120.3 . . ?
C4 C3 H3 120.3 . . ?
C5 C4 C3 121.11(15) . . ?
C5 C4 Cl2 119.14(14) . . ?
C3 C4 Cl2 119.73(14) . . ?
C4 C5 C6 120.34(15) . . ?
C4 C5 H5 119.8 . . ?
C6 C5 H5 119.8 . . ?
C5 C6 C1 119.34(14) . . ?
C5 C6 C7 115.33(13) . . ?
C1 C6 C7 125.32(13) . . ?
N1 C7 C6 127.79(13) . . ?
N1 C7 H7 116.1 . . ?
C6 C7 H7 116.1 . . ?
N1 C8 C9 111.86(13) . . ?
N1 C8 H8A 109.2 . . ?
C9 C8 H8A 109.2 . . ?
N1 C8 H8B 109.2 . . ?
C9 C8 H8B 109.2 . . ?
H8A C8 H8B 107.9 . . ?
C10 C9 C8 113.34(14) . . ?
C10 C9 H9A 108.9 . . ?
C8 C9 H9A 108.9 . . ?
C10 C9 H9B 108.9 . . ?
C8 C9 H9B 108.9 . . ?
H9A C9 H9B 107.7 . . ?
N2 C10 C11 120.41(17) . . ?
N2 C10 C9 115.94(14) . . ?
C11 C10 C9 123.65(16) . . ?
C12 C11 C10 119.28(19) . . ?
C12 C11 H11 120.4 . . ?
C10 C11 H11 120.4 . . ?
C13 C12 C11 119.89(18) . . ?
C13 C12 H12 120.1 . . ?
C11 C12 H12 120.1 . . ?
C12 C13 C14 118.82(19) . . ?
C12 C13 H13 120.6 . . ?
C14 C13 H13 120.6 . . ?
N2 C14 C13 121.65(18) . . ?
N2 C14 H14 119.2 . . ?
C13 C14 H14 119.2 . . ?

loop_
_geom_bond_atom_site_label_1
_geom_bond_atom_site_label_2
_geom_bond_distance
_geom_bond_site_symmetry_2
_geom_bond_publ_flag
Cu1 O1 1.9556(10) 3_655 ?
Cu1 N1 1.9604(12) . ?
Cu1 N2 2.0496(12) . ?
Cu1 O1 2.0522(10) . ?
Cu1 Cl1 2.3213(4) . ?
Cl2 C4 1.7455(17) . ?
O1 C1 1.3198(17) . ?
N1 C7 1.279(2) . ?
N1 C8 1.4774(19) . ?
N2 C14 1.340(2) . ?
N2 C10 1.348(2) . ?
C1 C2 1.405(2) . ?
C1 C6 1.418(2) . ?
C2 C3 1.378(2) . ?
C2 H2 0.9300 . ?
C3 C4 1.386(3) . ?
C3 H3 0.9300 . ?
C4 C5 1.367(3) . ?
C5 C6 1.411(2) . ?
C5 H5 0.9300 . ?
C6 C7 1.449(2) . ?
C7 H7 0.9300 . ?
C8 C9 1.525(2) . ?
C8 H8A 0.9700 . ?
C8 H8B 0.9700 . ?
C9 C10 1.497(2) . ?
C9 H9A 0.9700 . ?
C9 H9B 0.9700 . ?
C10 C11 1.391(2) . ?
C11 C12 1.378(4) . ?
C11 H11 0.9300 . ?
C12 C13 1.368(4) . ?
C12 H12 0.9300 . ?
C13 C14 1.384(3) . ?
C13 H13 0.9300 . ?
C14 H14 0.9300 . ?
